data_4346883
loop_
_publ_author_name
'Hall, Nikita'
'Orio, Maylis'
'Gennari, Marcello'
'Wills, Christopher'
'Molton, Florian'
'Philouze, Christian'
'Jameson, Geoffrey B.'
'Halcrow, Malcolm A.'
'Blackman, Allan G.'
'Duboc, Carole'

_publ_section_title
;
 Multifrequency cw-EPR and DFT Studies of an Apparent Compressed
 Octahedral Cu(II) Complex.
;
_journal_issue 4
_journal_name_full 'Inorganic chemistry'
_journal_page_first 1497
_journal_page_last 1504
_journal_paper_doi 10.1021/acs.inorgchem.5b02287
_journal_volume 55
_journal_year 2016
_chemical_formula_sum 'C48 H52 Cl4 Cu2 N12 O18'
_chemical_formula_weight 1353.90
_space_group_IT_number 15
_space_group_name_Hall '-C 2yc'
_space_group_name_H-M_alt 'C 1 2/c 1'
_symmetry_cell_setting monoclinic
_symmetry_space_group_name_H-M 'C 1 2/c 1'
_atom_sites_solution_hydrogens geom
_atom_sites_solution_primary direct
_atom_sites_solution_secondary difmap
_audit_creation_method SHELXL-97
_cell_angle_alpha 90.00
_cell_angle_beta 112.878(4)
_cell_angle_gamma 90.00
_cell_formula_units_Z 4
_cell_length_a 22.3900(15)
_cell_length_b 14.3020(11)
_cell_length_c 18.2440(14)
_cell_measurement_reflns_used 7278
_cell_measurement_temperature 89(2)
_cell_measurement_theta_max 29.5
_cell_measurement_theta_min 2.46
_cell_volume 5382.6(7)
_computing_cell_refinement 'Apex and SAINT (Bruker, 2001)'
_computing_data_collection 'ApexII (Bruker, 2004)'
_computing_data_reduction SAINT
_computing_molecular_graphics 'WinGX (Farrugia, 1999)'
_computing_publication_material WinGX
_computing_structure_refinement 'SHELXL-97 (Sheldrick, 2008)'
_computing_structure_solution 'SIR97 (Altomare et al., 1997)'
_diffrn_ambient_temperature 89(2)
_diffrn_measured_fraction_theta_full 0.998
_diffrn_measured_fraction_theta_max 0.998
_diffrn_measurement_device_type 'CCD area detector'
_diffrn_measurement_method 'phi and omega scans'
_diffrn_radiation_monochromator graphite
_diffrn_radiation_source 'fine-focus sealed tube'
_diffrn_radiation_type MoK\a
_diffrn_radiation_wavelength 0.71073
_diffrn_reflns_av_R_equivalents 0.0421
_diffrn_reflns_av_sigmaI/netI 0.0217
_diffrn_reflns_limit_h_max 27
_diffrn_reflns_limit_h_min -25
_diffrn_reflns_limit_k_max 17
_diffrn_reflns_limit_k_min -17
_diffrn_reflns_limit_l_max 22
_diffrn_reflns_limit_l_min -22
_diffrn_reflns_number 49650
_diffrn_reflns_theta_full 25.00
_diffrn_reflns_theta_max 25.50
_diffrn_reflns_theta_min 1.73
_exptl_absorpt_coefficient_mu 1.076
_exptl_absorpt_correction_T_max 1.000000
_exptl_absorpt_correction_T_min 0.873877
_exptl_absorpt_correction_type multi-scan
_exptl_absorpt_process_details SADABS
_exptl_crystal_colour blue
_exptl_crystal_density_diffrn 1.671
_exptl_crystal_density_method 'not measured'
_exptl_crystal_description block
_exptl_crystal_F_000 2776
_exptl_crystal_size_max 0.50
_exptl_crystal_size_mid 0.41
_exptl_crystal_size_min 0.41
_refine_diff_density_max 1.755
_refine_diff_density_min -0.698
_refine_diff_density_rms 0.134
_refine_ls_extinction_method none
_refine_ls_goodness_of_fit_ref 1.174
_refine_ls_hydrogen_treatment constr
_refine_ls_matrix_type full
_refine_ls_number_parameters 379
_refine_ls_number_reflns 4998
_refine_ls_number_restraints 0
_refine_ls_restrained_S_all 1.174
_refine_ls_R_factor_all 0.0714
_refine_ls_R_factor_gt 0.0684
_refine_ls_shift/su_max 0.000
_refine_ls_shift/su_mean 0.000
_refine_ls_structure_factor_coef Fsqd
_refine_ls_weighting_details 'calc w=1/[\s^2^(Fo^2^)+(0.0488P)^2^+97.5910P] where P=(Fo^2^+2Fc^2^)/3'
_refine_ls_weighting_scheme calc
_refine_ls_wR_factor_gt 0.1829
_refine_ls_wR_factor_ref 0.1845
_reflns_number_gt 4716
_reflns_number_total 4998
_reflns_threshold_expression >2\s(I)
_cod_data_source_file ic5b02287_si_006.cif
_cod_data_source_block Cu_ClO4
_cod_original_sg_symbol_H-M C2/c
_cod_database_code 4346883

loop_
_symmetry_equiv_pos_as_xyz
'x, y, z'
'-x, y, -z+1/2'
'x+1/2, y+1/2, z'
'-x+1/2, y+1/2, -z+1/2'
'-x, -y, -z'
'x, -y, z-1/2'
'-x+1/2, -y+1/2, -z'
'x+1/2, -y+1/2, z-1/2'

loop_
_atom_site_label
_atom_site_type_symbol
_atom_site_fract_x
_atom_site_fract_y
_atom_site_fract_z
_atom_site_U_iso_or_equiv
_atom_site_adp_type
_atom_site_occupancy
_atom_site_symmetry_multiplicity
_atom_site_calc_flag
_atom_site_refinement_flags
Cu1 Cu 0.34130(3) 0.31662(5) 0.25293(4) 0.0206(2) Uani 1 1 d .
Cl1 Cl 0.49374(7) 0.20035(9) 0.61165(8) 0.0234(3) Uani 1 1 d .
Cl2 Cl 0.21156(7) 0.06194(10) 0.10796(9) 0.0282(3) Uani 1 1 d .
N5 N 0.3619(2) 0.1915(3) 0.3078(3) 0.0169(9) Uani 1 1 d .
N2 N 0.3342(2) 0.4377(3) 0.1985(3) 0.0191(9) Uani 1 1 d .
O3 O 0.4425(2) 0.2678(3) 0.5839(3) 0.0396(12) Uani 1 1 d .
N1 N 0.4257(2) 0.3870(3) 0.3318(3) 0.0198(10) Uani 1 1 d .
O1 O 0.5430(2) 0.2303(4) 0.6849(3) 0.0401(12) Uani 1 1 d .
O4 O 0.4673(2) 0.1125(3) 0.6240(3) 0.0362(11) Uani 1 1 d .
C13 C 0.4064(3) 0.1976(4) 0.0657(3) 0.0257(13) Uani 1 1 d .
H13 H 0.4078 0.2158 0.0175 0.031 Uiso 1 1 calc R
C10 C 0.2853(3) 0.4527(4) 0.1278(3) 0.0230(12) Uani 1 1 d .
C6 C 0.3809(3) 0.5024(4) 0.2308(3) 0.0198(11) Uani 1 1 d .
C12 C 0.3847(3) 0.2588(4) 0.1093(3) 0.0243(12) Uani 1 1 d .
H12 H 0.3726 0.3190 0.0901 0.029 Uiso 1 1 calc R
C4 C 0.4838(3) 0.5317(4) 0.3510(3) 0.0231(12) Uani 1 1 d .
H4 H 0.4876 0.5914 0.3330 0.028 Uiso 1 1 calc R
C5 C 0.4318(3) 0.4742(4) 0.3071(3) 0.0187(11) Uani 1 1 d .
C14 C 0.4256(3) 0.1088(4) 0.0958(4) 0.0257(13) Uani 1 1 d .
H14 H 0.4412 0.0669 0.0685 0.031 Uiso 1 1 calc R
C1 C 0.4697(3) 0.3560(4) 0.4009(3) 0.0226(12) Uani 1 1 d .
H1 H 0.4648 0.2964 0.4183 0.027 Uiso 1 1 calc R
C20 C 0.3736(3) 0.0984(4) 0.4203(3) 0.0249(12) Uani 1 1 d .
H20 H 0.3672 0.0904 0.4673 0.030 Uiso 1 1 calc R
C21 C 0.3521(3) 0.1779(4) 0.3751(3) 0.0214(12) Uani 1 1 d .
C17 C 0.3912(3) 0.1250(4) 0.2813(3) 0.0185(11) Uani 1 1 d .
O2 O 0.5207(2) 0.1875(4) 0.5535(3) 0.0429(12) Uani 1 1 d .
N4 N 0.2856(3) 0.3187(3) 0.3325(3) 0.0317(12) Uani 1 1 d .
H25 H 0.2834 0.3780 0.3495 0.038 Uiso 1 1 calc R
N6 N 0.3809(2) 0.2339(3) 0.1780(3) 0.0185(9) Uani 1 1 d .
C3 C 0.5294(3) 0.4984(4) 0.4214(4) 0.0264(13) Uani 1 1 d .
H3 H 0.5646 0.5354 0.4512 0.032 Uiso 1 1 calc R
C19 C 0.4047(3) 0.0311(4) 0.3945(3) 0.0242(12) Uani 1 1 d .
H19 H 0.4199 -0.0228 0.4245 0.029 Uiso 1 1 calc R
N3 N 0.2430(2) 0.3087(3) 0.1628(3) 0.0301(12) Uani 1 1 d .
H26 H 0.2346 0.2491 0.1441 0.036 Uiso 1 1 calc R
C22 C 0.3199(3) 0.2578(4) 0.4004(4) 0.0272(13) Uani 1 1 d .
H22A H 0.2895 0.2330 0.4215 0.033 Uiso 1 1 calc R
H22B H 0.3524 0.2937 0.4421 0.033 Uiso 1 1 calc R
C8 C 0.3295(3) 0.6014(4) 0.1192(4) 0.0260(13) Uani 1 1 d .
H8 H 0.3281 0.6567 0.0918 0.031 Uiso 1 1 calc R
C7 C 0.3792(3) 0.5868(4) 0.1923(3) 0.0233(12) Uani 1 1 d .
H7 H 0.4107 0.6322 0.2151 0.028 Uiso 1 1 calc R
C2 C 0.5227(3) 0.4102(4) 0.4476(3) 0.0253(12) Uani 1 1 d .
H2 H 0.5528 0.3873 0.4954 0.030 Uiso 1 1 calc R
C9 C 0.2819(3) 0.5349(4) 0.0865(4) 0.0255(12) Uani 1 1 d .
H9 H 0.2482 0.5451 0.0375 0.031 Uiso 1 1 calc R
C15 C 0.4217(3) 0.0830(4) 0.1664(4) 0.0256(13) Uani 1 1 d .
H15 H 0.4342 0.0234 0.1872 0.031 Uiso 1 1 calc R
C16 C 0.3986(2) 0.1472(4) 0.2060(3) 0.0183(11) Uani 1 1 d .
O8 O 0.2210(4) 0.1316(4) 0.0598(3) 0.074(2) Uani 1 1 d .
O7 O 0.1679(3) -0.0089(4) 0.0634(3) 0.0531(15) Uani 1 1 d .
C23 C 0.2203(3) 0.2853(4) 0.2812(4) 0.0311(14) Uani 1 1 d .
H23A H 0.1900 0.2986 0.3060 0.037 Uiso 1 1 calc R
H23B H 0.2212 0.2182 0.2738 0.037 Uiso 1 1 calc R
C18 C 0.4135(3) 0.0428(4) 0.3238(3) 0.0223(12) Uani 1 1 d .
H18 H 0.4337 -0.0030 0.3054 0.027 Uiso 1 1 calc R
C24 C 0.1990(3) 0.3343(5) 0.2014(4) 0.0323(15) Uani 1 1 d .
H24A H 0.1551 0.3158 0.1681 0.039 Uiso 1 1 calc R
H24B H 0.1996 0.4015 0.2089 0.039 Uiso 1 1 calc R
C11 C 0.2385(3) 0.3723(4) 0.0971(4) 0.0288(13) Uani 1 1 d .
H11A H 0.1946 0.3963 0.0723 0.035 Uiso 1 1 calc R
H11B H 0.2483 0.3382 0.0572 0.035 Uiso 1 1 calc R
O6 O 0.2711(3) 0.0171(5) 0.1498(6) 0.118(4) Uani 1 1 d .
O5 O 0.1921(8) 0.1017(6) 0.1617(8) 0.184(7) Uani 1 1 d .
O9 O 0.3257(3) 0.1284(6) 0.5790(4) 0.078(2) Uani 1 1 d .
H9A H 0.3675 0.1228 0.5932 0.093 Uiso 1 1 d .
H9B H 0.3151 0.0836 0.6025 0.093 Uiso 1 1 d .

loop_
_atom_site_aniso_label
_atom_site_aniso_U_11
_atom_site_aniso_U_22
_atom_site_aniso_U_33
_atom_site_aniso_U_23
_atom_site_aniso_U_13
_atom_site_aniso_U_12
Cu1 0.0162(3) 0.0192(4) 0.0258(4) 0.0050(3) 0.0077(3) -0.0005(3)
Cl1 0.0256(7) 0.0157(6) 0.0292(7) 0.0012(5) 0.0108(6) -0.0005(5)
Cl2 0.0367(8) 0.0187(7) 0.0251(7) -0.0005(5) 0.0075(6) -0.0076(6)
N5 0.016(2) 0.013(2) 0.021(2) -0.0017(18) 0.0063(18) -0.0019(17)
N2 0.021(2) 0.015(2) 0.022(2) -0.0017(18) 0.0087(19) 0.0029(18)
O3 0.028(2) 0.021(2) 0.062(3) 0.000(2) 0.009(2) 0.0066(19)
N1 0.021(2) 0.014(2) 0.025(2) -0.0031(18) 0.009(2) -0.0025(18)
O1 0.036(3) 0.041(3) 0.033(3) -0.006(2) 0.004(2) -0.007(2)
O4 0.034(2) 0.019(2) 0.056(3) 0.009(2) 0.019(2) -0.0047(19)
C13 0.025(3) 0.033(3) 0.022(3) -0.004(2) 0.012(2) -0.007(3)
C10 0.025(3) 0.020(3) 0.023(3) -0.002(2) 0.008(2) 0.004(2)
C6 0.023(3) 0.016(3) 0.026(3) -0.003(2) 0.016(2) 0.000(2)
C12 0.023(3) 0.029(3) 0.022(3) 0.001(2) 0.010(2) -0.004(2)
C4 0.023(3) 0.018(3) 0.031(3) -0.005(2) 0.013(2) -0.008(2)
C5 0.019(3) 0.017(3) 0.024(3) -0.005(2) 0.012(2) -0.003(2)
C14 0.022(3) 0.029(3) 0.028(3) -0.012(3) 0.011(2) -0.003(2)
C1 0.025(3) 0.021(3) 0.024(3) 0.000(2) 0.013(2) 0.006(2)
C20 0.025(3) 0.027(3) 0.019(3) 0.002(2) 0.006(2) -0.005(2)
C21 0.021(3) 0.018(3) 0.023(3) -0.003(2) 0.007(2) -0.006(2)
C17 0.015(2) 0.018(3) 0.019(3) -0.003(2) 0.003(2) -0.003(2)
O2 0.047(3) 0.048(3) 0.045(3) 0.005(2) 0.030(2) 0.002(2)
N4 0.030(3) 0.014(2) 0.049(3) -0.006(2) 0.013(2) -0.001(2)
N6 0.018(2) 0.017(2) 0.023(2) -0.0011(18) 0.0103(19) 0.0000(18)
C3 0.020(3) 0.029(3) 0.030(3) -0.012(3) 0.010(2) -0.004(2)
C19 0.022(3) 0.021(3) 0.026(3) 0.002(2) 0.006(2) 0.001(2)
N3 0.026(3) 0.016(2) 0.051(3) -0.003(2) 0.018(2) -0.001(2)
C22 0.034(3) 0.021(3) 0.028(3) -0.003(2) 0.014(3) -0.004(3)
C8 0.034(3) 0.019(3) 0.031(3) 0.008(2) 0.020(3) 0.005(2)
C7 0.030(3) 0.017(3) 0.029(3) -0.004(2) 0.018(3) -0.002(2)
C2 0.024(3) 0.028(3) 0.022(3) -0.005(2) 0.006(2) 0.003(2)
C9 0.027(3) 0.023(3) 0.025(3) 0.002(2) 0.009(2) 0.005(2)
C15 0.025(3) 0.020(3) 0.030(3) -0.005(2) 0.008(2) 0.006(2)
C16 0.013(2) 0.018(3) 0.020(3) -0.003(2) 0.002(2) -0.004(2)
O8 0.147(7) 0.037(3) 0.043(3) 0.000(3) 0.040(4) -0.033(4)
O7 0.045(3) 0.035(3) 0.051(3) 0.006(2) -0.013(2) -0.017(2)
C23 0.024(3) 0.025(3) 0.049(4) 0.001(3) 0.018(3) -0.001(2)
C18 0.022(3) 0.017(3) 0.027(3) 0.002(2) 0.008(2) 0.003(2)
C24 0.020(3) 0.026(3) 0.054(4) -0.001(3) 0.017(3) 0.002(2)
C11 0.024(3) 0.025(3) 0.031(3) -0.006(3) 0.003(3) -0.002(2)
O6 0.039(4) 0.061(5) 0.199(10) 0.043(5) -0.015(5) -0.009(3)
O5 0.376(19) 0.081(6) 0.234(12) -0.092(7) 0.271(14) -0.124(9)
O9 0.043(3) 0.125(6) 0.066(4) -0.024(4) 0.023(3) -0.015(4)

loop_
_atom_type_symbol
_atom_type_description
_atom_type_scat_dispersion_real
_atom_type_scat_dispersion_imag
_atom_type_scat_source
C C 0.0033 0.0016 'International Tables Vol C Tables 4.2.6.8 and 6.1.1.4'
H H 0.0000 0.0000 'International Tables Vol C Tables 4.2.6.8 and 6.1.1.4'
N N 0.0061 0.0033 'International Tables Vol C Tables 4.2.6.8 and 6.1.1.4'
O O 0.0106 0.0060 'International Tables Vol C Tables 4.2.6.8 and 6.1.1.4'
Cl Cl 0.1484 0.1585 'International Tables Vol C Tables 4.2.6.8 and 6.1.1.4'
Cu Cu 0.3201 1.2651 'International Tables Vol C Tables 4.2.6.8 and 6.1.1.4'

loop_
_geom_angle_atom_site_label_1
_geom_angle_atom_site_label_2
_geom_angle_atom_site_label_3
_geom_angle
N2 Cu1 N5 171.27(18)
N2 Cu1 N1 78.56(18)
N5 Cu1 N1 96.46(18)
N2 Cu1 N3 78.79(19)
N5 Cu1 N3 107.34(18)
N1 Cu1 N3 154.78(18)
N2 Cu1 N6 97.46(17)
N5 Cu1 N6 76.40(17)
N1 Cu1 N6 101.79(17)
N3 Cu1 N6 92.01(18)
N2 Cu1 N4 110.91(18)
N5 Cu1 N4 76.65(18)
N1 Cu1 N4 97.29(18)
N3 Cu1 N4 80.6(2)
N6 Cu1 N4 148.42(17)
O2 Cl1 O1 109.9(3)
O2 Cl1 O3 109.7(3)
O1 Cl1 O3 110.5(3)
O2 Cl1 O4 108.9(3)
O1 Cl1 O4 109.2(3)
O3 Cl1 O4 108.7(3)
O5 Cl2 O8 109.1(5)
O5 Cl2 O6 107.7(9)
O8 Cl2 O6 108.8(5)
O5 Cl2 O7 111.9(5)
O8 Cl2 O7 112.8(3)
O6 Cl2 O7 106.3(4)
C21 N5 C17 120.1(5)
C21 N5 Cu1 119.7(4)
C17 N5 Cu1 119.9(4)
C10 N2 C6 120.9(5)
C10 N2 Cu1 119.9(4)
C6 N2 Cu1 119.0(4)
C1 N1 C5 119.2(5)
C1 N1 Cu1 127.9(4)
C5 N1 Cu1 112.9(4)
C14 C13 C12 118.3(5)
C14 C13 H13 120.9
C12 C13 H13 120.9
N2 C10 C9 120.7(5)
N2 C10 C11 115.0(5)
C9 C10 C11 124.2(5)
N2 C6 C7 120.7(5)
N2 C6 C5 114.1(5)
C7 C6 C5 125.2(5)
N6 C12 C13 122.2(6)
N6 C12 H12 118.9
C13 C12 H12 118.9
C3 C4 C5 118.7(5)
C3 C4 H4 120.6
C5 C4 H4 120.6
N1 C5 C4 121.5(5)
N1 C5 C6 115.3(5)
C4 C5 C6 123.1(5)
C15 C14 C13 119.6(5)
C15 C14 H14 120.2
C13 C14 H14 120.2
N1 C1 C2 122.0(5)
N1 C1 H1 119.0
C2 C1 H1 119.0
C19 C20 C21 118.6(5)
C19 C20 H20 120.7
C21 C20 H20 120.7
N5 C21 C20 121.6(5)
N5 C21 C22 115.8(5)
C20 C21 C22 122.5(5)
N5 C17 C18 121.1(5)
N5 C17 C16 115.3(5)
C18 C17 C16 123.6(5)
C22 N4 C23 114.1(5)
C22 N4 Cu1 107.3(4)
C23 N4 Cu1 104.2(4)
C22 N4 H25 110.3
C23 N4 H25 110.3
Cu1 N4 H25 110.3
C12 N6 C16 119.0(5)
C12 N6 Cu1 128.2(4)
C16 N6 Cu1 112.7(4)
C2 C3 C4 120.0(5)
C2 C3 H3 120.0
C4 C3 H3 120.0
C20 C19 C18 120.5(5)
C20 C19 H19 119.8
C18 C19 H19 119.8
C24 N3 C11 112.9(5)
C24 N3 Cu1 107.2(4)
C11 N3 Cu1 108.2(4)
C24 N3 H26 109.5
C11 N3 H26 109.5
Cu1 N3 H26 109.5
N4 C22 C21 110.3(5)
N4 C22 H22A 109.6
C21 C22 H22A 109.6
N4 C22 H22B 109.6
C21 C22 H22B 109.6
H22A C22 H22B 108.1
C9 C8 C7 120.7(5)
C9 C8 H8 119.6
C7 C8 H8 119.6
C8 C7 C6 118.3(5)
C8 C7 H7 120.9
C6 C7 H7 120.9
C3 C2 C1 118.6(6)
C3 C2 H2 120.7
C1 C2 H2 120.7
C8 C9 C10 118.7(5)
C8 C9 H9 120.7
C10 C9 H9 120.7
C14 C15 C16 118.9(6)
C14 C15 H15 120.6
C16 C15 H15 120.6
N6 C16 C15 122.0(5)
N6 C16 C17 115.3(5)
C15 C16 C17 122.7(5)
N4 C23 C24 109.0(5)
N4 C23 H23A 109.9
C24 C23 H23A 109.9
N4 C23 H23B 109.9
C24 C23 H23B 109.9
H23A C23 H23B 108.3
C19 C18 C17 118.1(5)
C19 C18 H18 121.0
C17 C18 H18 121.0
N3 C24 C23 109.0(5)
N3 C24 H24A 109.9
C23 C24 H24A 109.9
N3 C24 H24B 109.9
C23 C24 H24B 109.9
H24A C24 H24B 108.3
N3 C11 C10 110.4(5)
N3 C11 H11A 109.6
C10 C11 H11A 109.6
N3 C11 H11B 109.6
C10 C11 H11B 109.6
H11A C11 H11B 108.1
H9A O9 H9B 104.9

loop_
_geom_bond_atom_site_label_1
_geom_bond_atom_site_label_2
_geom_bond_distance
Cu1 N2 1.972(5)
Cu1 N5 2.015(4)
Cu1 N1 2.131(5)
Cu1 N3 2.178(5)
Cu1 N6 2.235(4)
Cu1 N4 2.253(6)
Cl1 O2 1.421(5)
Cl1 O1 1.428(5)
Cl1 O3 1.433(4)
Cl1 O4 1.444(4)
Cl2 O5 1.343(8)
Cl2 O8 1.398(5)
Cl2 O6 1.407(7)
Cl2 O7 1.423(5)
N5 C21 1.342(7)
N5 C17 1.347(7)
N2 C10 1.345(7)
N2 C6 1.349(7)
N1 C1 1.338(7)
N1 C5 1.350(7)
C13 C14 1.383(9)
C13 C12 1.391(8)
C13 H13 0.9300
C10 C9 1.383(8)
C10 C11 1.511(8)
C6 C7 1.389(8)
C6 C5 1.471(8)
C12 N6 1.337(7)
C12 H12 0.9300
C4 C3 1.378(9)
C4 C5 1.397(8)
C4 H4 0.9300
C14 C15 1.377(9)
C14 H14 0.9300
C1 C2 1.396(8)
C1 H1 0.9300
C20 C19 1.374(8)
C20 C21 1.377(8)
C20 H20 0.9300
C21 C22 1.517(8)
C17 C18 1.389(8)
C17 C16 1.481(8)
N4 C22 1.464(8)
N4 C23 1.475(8)
N4 H25 0.9100
N6 C16 1.342(7)
C3 C2 1.377(9)
C3 H3 0.9300
C19 C18 1.389(8)
C19 H19 0.9300
N3 C24 1.464(8)
N3 C11 1.476(8)
N3 H26 0.9100
C22 H22A 0.9700
C22 H22B 0.9700
C8 C9 1.379(9)
C8 C7 1.380(9)
C8 H8 0.9300
C7 H7 0.9300
C2 H2 0.9300
C9 H9 0.9300
C15 C16 1.385(8)
C15 H15 0.9300
C23 C24 1.516(9)
C23 H23A 0.9700
C23 H23B 0.9700
C18 H18 0.9300
C24 H24A 0.9700
C24 H24B 0.9700
C11 H11A 0.9700
C11 H11B 0.9700
O9 H9A 0.8725
O9 H9B 0.8546
